data_1540378
loop_
_publ_author_name
'Berini, Christophe'
'Sebban, Muriel'
'Oulyadi, Hassan'
'Sanselme, Morgane'
'Levacher, Vincent'
'Bri\`ere, Jean-Fran\,cois'

_publ_section_title
;
 Organocatalyzed Multicomponent Synthesis of Isoxazolidin-5-ones.
;
_journal_issue 21
_journal_name_full 'Organic letters'
_journal_page_first 5408
_journal_page_last 5411
_journal_paper_doi 10.1021/acs.orglett.5b02755
_journal_volume 17
_journal_year 2015
_chemical_absolute_configuration ad
_chemical_compound_source 'synthesis as described'
_chemical_formula_moiety 'C19 H24 N2 O6 S1'
_chemical_formula_sum 'C19 H24 N2 O6 S'
_chemical_formula_weight 408.46
_space_group_IT_number 4
_symmetry_cell_setting monoclinic
_symmetry_space_group_name_Hall 'P 2yb'
_symmetry_space_group_name_H-M 'P 1 21 1'
_atom_sites_solution_hydrogens geom
_atom_sites_solution_primary direct
_atom_sites_solution_secondary difmap
_audit_conform_dict_location ftp://ftp.iucr.org/pub/cif_core.dic
_audit_conform_dict_name cif_core.dic
_audit_conform_dict_version 2.4
_audit_creation_date 2015-02-02T15:24:20-00:00
_audit_creation_method 'WinGX routine CIF_UPDATE'
_cell_angle_alpha 90
_cell_angle_beta 92.704(2)
_cell_angle_gamma 90
_cell_formula_units_Z 2
_cell_length_a 11.0948(13)
_cell_length_b 6.1120(7)
_cell_length_c 15.1863(18)
_cell_measurement_reflns_used 0
_cell_measurement_temperature 293(2)
_cell_measurement_theta_max 0
_cell_measurement_theta_min 0
_cell_measurement_wavelength 0.71073
_cell_volume 1028.7(2)
_computing_cell_refinement 'SMART Bruker AXS'
_computing_data_collection 'SMART APEX'
_computing_data_reduction SAINT
_computing_molecular_graphics 'Ortep-3 for Windows (Farrugia, 1997)'
_computing_publication_material 'WinGX publication routines (Farrugia, 1999)'
_computing_structure_refinement 'SHELXL-97 (Sheldrick, 2008)'
_computing_structure_solution SHELXS97
_diffrn_ambient_temperature 293(2)
_diffrn_measured_fraction_theta_full 0.996
_diffrn_measured_fraction_theta_max 0.996
_diffrn_measurement_device_type 'SMART Bruker'
_diffrn_measurement_method 'omega scan'
_diffrn_radiation_monochromator graphite
_diffrn_radiation_probe x-ray
_diffrn_radiation_source Mo
_diffrn_radiation_type MoK\a
_diffrn_radiation_wavelength 0.71073
_diffrn_reflns_av_R_equivalents 0.0177
_diffrn_reflns_av_unetI/netI 0.0236
_diffrn_reflns_limit_h_max 13
_diffrn_reflns_limit_h_min -13
_diffrn_reflns_limit_k_max 7
_diffrn_reflns_limit_k_min -7
_diffrn_reflns_limit_l_max 18
_diffrn_reflns_limit_l_min -18
_diffrn_reflns_number 8231
_diffrn_reflns_theta_full 26.39
_diffrn_reflns_theta_max 26.39
_diffrn_reflns_theta_min 1.84
_exptl_absorpt_coefficient_mu 0.194
_exptl_absorpt_correction_type none
_exptl_crystal_colour colourless
_exptl_crystal_density_diffrn 1.319
_exptl_crystal_density_method 'not measured'
_exptl_crystal_description prism
_exptl_crystal_F_000 432
_exptl_crystal_size_max 0.5
_exptl_crystal_size_mid 0.2
_exptl_crystal_size_min 0.2
_refine_diff_density_max 0.299
_refine_diff_density_min -0.195
_refine_diff_density_rms 0.038
_refine_ls_abs_structure_details 'Flack H D (1983), Acta Cryst. A39, 876-881'
_refine_ls_abs_structure_Flack 0.03(10)
_refine_ls_extinction_method none
_refine_ls_goodness_of_fit_ref 1.112
_refine_ls_hydrogen_treatment constr
_refine_ls_matrix_type full
_refine_ls_number_parameters 256
_refine_ls_number_reflns 4170
_refine_ls_number_restraints 1
_refine_ls_restrained_S_all 1.112
_refine_ls_R_factor_all 0.048
_refine_ls_R_factor_gt 0.0459
_refine_ls_shift/su_max 0
_refine_ls_shift/su_mean 0
_refine_ls_structure_factor_coef Fsqd
_refine_ls_weighting_details 'calc w=1/[\s^2^(Fo^2^)+(0.0664P)^2^+0.1233P] where P=(Fo^2^+2Fc^2^)/3'
_refine_ls_weighting_scheme calc
_refine_ls_wR_factor_gt 0.1208
_refine_ls_wR_factor_ref 0.1229
_reflns_number_gt 3978
_reflns_number_total 4170
_reflns_threshold_expression >2\s(I)
_cod_data_source_file ol5b02755_si_006.cif
_cod_data_source_block cb1297h3
_cod_depositor_comments 'Adding full bibliography for 1540374--1540379.cif.'
_cod_original_sg_symbol_H-M 'P 21'
_cod_database_code 1540378
_publcif_datablock.id {eab7df60-897f-4d2e-9c08-5a26d140f26c}

loop_
_symmetry_equiv_pos_as_xyz
'x, y, z'
'-x, y+1/2, -z'

loop_
_atom_site_label
_atom_site_type_symbol
_atom_site_fract_x
_atom_site_fract_y
_atom_site_fract_z
_atom_site_U_iso_or_equiv
_atom_site_adp_type
_atom_site_occupancy
_atom_site_symmetry_multiplicity
_atom_site_calc_flag
_atom_site_refinement_flags
C1 C 0.0606(2) 0.2964(4) 0.62811(15) 0.0554(5) Uani 1 1 d .
H1A H 0.0663 0.3749 0.573 0.066 Uiso 1 1 calc R
H1B H 0.013 0.3823 0.6675 0.066 Uiso 1 1 calc R
C2 C 0.1386(3) -0.0810(5) 0.5831(2) 0.0747(8) Uani 1 1 d .
H2A H 0.1453 -0.2318 0.6026 0.09 Uiso 1 1 calc R
H2B H 0.1471 -0.0772 0.5198 0.09 Uiso 1 1 calc R
C3 C 0.23747(19) 0.0584(4) 0.62980(14) 0.0497(5) Uani 1 1 d .
H3 H 0.2755 -0.0279 0.6779 0.06 Uiso 1 1 calc R
C4 C 0.3343(2) 0.1242(3) 0.56647(14) 0.0464(5) Uani 1 1 d .
H4 H 0.3668 -0.0073 0.5393 0.056 Uiso 1 1 calc R
C5 C 0.43661(19) 0.2560(4) 0.60910(15) 0.0512(5) Uani 1 1 d .
H5A H 0.4384 0.2411 0.6727 0.061 Uiso 1 1 calc R
H5B H 0.5136 0.209 0.588 0.061 Uiso 1 1 calc R
C6 C 0.4099(2) 0.4860(4) 0.58221(15) 0.0531(5) Uani 1 1 d .
C7 C 0.2866(2) 0.2085(5) 0.40921(16) 0.0622(6) Uani 1 1 d .
C8 C 0.2931(5) 0.3116(7) 0.26321(18) 0.1064(13) Uani 1 1 d .
H8A H 0.2148 0.2459 0.2495 0.128 Uiso 1 1 calc R
H8B H 0.3549 0.2048 0.2512 0.128 Uiso 1 1 calc R
C9 C 0.3083(2) 0.5086(5) 0.20851(14) 0.0634(6) Uani 1 1 d .
C10 C 0.2138(3) 0.6475(7) 0.1935(2) 0.0903(10) Uani 1 1 d .
H10 H 0.1409 0.6207 0.2193 0.108 Uiso 1 1 calc R
C11 C 0.2261(6) 0.8324(8) 0.1387(3) 0.1238(19) Uani 1 1 d .
H11 H 0.1622 0.9284 0.1272 0.149 Uiso 1 1 calc R
C12 C 0.3361(8) 0.8644(9) 0.1032(3) 0.134(2) Uani 1 1 d .
H12 H 0.3474 0.9881 0.0689 0.161 Uiso 1 1 calc R
C13 C 0.4259(5) 0.7268(13) 0.1160(3) 0.133(2) Uani 1 1 d .
H13 H 0.4981 0.7501 0.0888 0.16 Uiso 1 1 calc R
C14 C 0.21219(19) 0.3067(4) 0.75272(14) 0.0474(5) Uani 1 1 d .
C15 C 0.4136(3) 0.5523(10) 0.1685(2) 0.1030(14) Uani 1 1 d .
H15 H 0.4787 0.4581 0.178 0.124 Uiso 1 1 calc R
C16 C 0.1726(2) 0.5716(5) 0.86826(15) 0.0619(6) Uani 1 1 d .
C17 C 0.1631(4) 0.4092(7) 0.94164(19) 0.0923(10) Uani 1 1 d .
H17A H 0.086 0.3377 0.9364 0.138 Uiso 1 1 calc R
H17B H 0.1711 0.4836 0.9973 0.138 Uiso 1 1 calc R
H17C H 0.226 0.3022 0.9382 0.138 Uiso 1 1 calc R
C18 C 0.2963(3) 0.6736(5) 0.86541(19) 0.0752(8) Uani 1 1 d .
H18A H 0.3566 0.5609 0.8698 0.113 Uiso 1 1 calc R
H18B H 0.3082 0.7736 0.9138 0.113 Uiso 1 1 calc R
H18C H 0.3028 0.751 0.8108 0.113 Uiso 1 1 calc R
C19 C 0.0781(3) 0.7503(6) 0.8704(2) 0.0915(10) Uani 1 1 d .
H19A H 0.0813 0.8382 0.8182 0.137 Uiso 1 1 calc R
H19B H 0.0937 0.8405 0.9214 0.137 Uiso 1 1 calc R
H19C H -0.0004 0.6854 0.873 0.137 Uiso 1 1 calc R
N1 N 0.17984(16) 0.2522(3) 0.66790(11) 0.0465(4) Uani 1 1 d .
N2 N 0.28398(18) 0.2712(3) 0.49712(12) 0.0516(4) Uani 1 1 d .
O1 O 0.29681(16) 0.2255(3) 0.79344(11) 0.0652(5) Uani 1 1 d .
O2 O 0.14092(14) 0.4648(3) 0.78257(10) 0.0573(4) Uani 1 1 d .
O3 O 0.32450(15) 0.4904(3) 0.51510(10) 0.0542(4) Uani 1 1 d .
O4 O 0.4494(2) 0.6543(3) 0.60907(16) 0.0832(6) Uani 1 1 d .
O5 O 0.2687(2) 0.0226(4) 0.38871(13) 0.0889(6) Uani 1 1 d .
O6 O 0.30271(19) 0.3761(3) 0.35606(10) 0.0660(5) Uani 1 1 d .
S1 S -0.00571(6) 0.02859(15) 0.60958(5) 0.0778(2) Uani 1 1 d .

loop_
_atom_site_aniso_label
_atom_site_aniso_U_11
_atom_site_aniso_U_22
_atom_site_aniso_U_33
_atom_site_aniso_U_23
_atom_site_aniso_U_13
_atom_site_aniso_U_12
C1 0.0563(12) 0.0639(14) 0.0455(11) -0.0065(10) -0.0027(9) 0.0008(11)
C2 0.0784(17) 0.0601(16) 0.0874(19) -0.0253(14) 0.0232(15) -0.0229(14)
C3 0.0582(11) 0.0431(11) 0.0484(11) -0.0038(9) 0.0095(9) -0.0015(9)
C4 0.0570(12) 0.0379(10) 0.0447(10) -0.0006(8) 0.0050(9) 0.0063(9)
C5 0.0467(10) 0.0540(13) 0.0534(12) 0.0037(10) 0.0070(9) 0.0091(10)
C6 0.0584(11) 0.0477(12) 0.0537(11) -0.0026(10) 0.0091(9) 0.0031(10)
C7 0.0736(16) 0.0665(16) 0.0465(12) -0.0046(12) 0.0018(11) 0.0014(13)
C8 0.187(4) 0.090(2) 0.0407(14) -0.0085(15) -0.0042(18) 0.003(3)
C9 0.0734(14) 0.0817(18) 0.0346(10) -0.0091(11) -0.0038(9) 0.0073(14)
C10 0.090(2) 0.114(3) 0.0672(17) -0.0269(19) 0.0060(15) 0.017(2)
C11 0.177(5) 0.093(3) 0.096(3) -0.031(3) -0.047(3) 0.049(3)
C12 0.232(7) 0.104(3) 0.062(2) 0.002(2) -0.037(3) -0.051(4)
C13 0.133(4) 0.191(6) 0.076(3) -0.004(3) 0.007(3) -0.075(4)
C14 0.0505(11) 0.0492(11) 0.0427(10) -0.0021(9) 0.0027(9) -0.0057(9)
C15 0.0632(16) 0.181(4) 0.0636(16) -0.004(3) -0.0088(13) 0.004(2)
C16 0.0796(15) 0.0644(15) 0.0421(11) -0.0126(11) 0.0082(10) -0.0103(13)
C17 0.137(3) 0.092(2) 0.0499(15) -0.0009(15) 0.0213(16) -0.027(2)
C18 0.0885(19) 0.0715(18) 0.0648(16) -0.0053(13) -0.0051(14) -0.0190(15)
C19 0.102(2) 0.091(2) 0.083(2) -0.0341(19) 0.0186(17) 0.007(2)
N1 0.0489(9) 0.0492(10) 0.0414(8) -0.0061(7) 0.0035(7) -0.0007(8)
N2 0.0653(11) 0.0468(10) 0.0430(9) -0.0023(8) 0.0053(8) 0.0065(8)
O1 0.0693(10) 0.0710(11) 0.0540(9) -0.0057(9) -0.0107(8) 0.0115(9)
O2 0.0595(8) 0.0677(11) 0.0444(8) -0.0155(7) 0.0003(6) 0.0038(7)
O3 0.0745(9) 0.0435(8) 0.0447(7) -0.0009(6) 0.0029(7) 0.0113(7)
O4 0.1005(16) 0.0503(11) 0.0970(16) -0.0041(10) -0.0142(12) -0.0078(10)
O5 0.1430(19) 0.0664(13) 0.0573(10) -0.0151(10) 0.0045(11) -0.0197(14)
O6 0.0955(13) 0.0645(10) 0.0376(8) -0.0023(7) 0.0005(8) 0.0073(10)
S1 0.0623(4) 0.0933(6) 0.0780(4) -0.0220(4) 0.0062(3) -0.0247(4)

loop_
_atom_type_symbol
_atom_type_description
_atom_type_scat_dispersion_real
_atom_type_scat_dispersion_imag
_atom_type_scat_source
C C 0.0033 0.0016 'International Tables Vol C Tables 4.2.6.8 and 6.1.1.4'
H H 0 0 'International Tables Vol C Tables 4.2.6.8 and 6.1.1.4'
N N 0.0061 0.0033 'International Tables Vol C Tables 4.2.6.8 and 6.1.1.4'
O O 0.0106 0.006 'International Tables Vol C Tables 4.2.6.8 and 6.1.1.4'
S S 0.1246 0.1234 'International Tables Vol C Tables 4.2.6.8 and 6.1.1.4'

loop_
_geom_angle_atom_site_label_1
_geom_angle_atom_site_label_2
_geom_angle_atom_site_label_3
_geom_angle
N1 C1 S1 104.59(17)
N1 C1 H1A 110.8
S1 C1 H1A 110.8
N1 C1 H1B 110.8
S1 C1 H1B 110.8
H1A C1 H1B 108.9
C3 C2 S1 108.32(17)
C3 C2 H2A 110
S1 C2 H2A 110
C3 C2 H2B 110
S1 C2 H2B 110
H2A C2 H2B 108.4
N1 C3 C4 111.42(18)
N1 C3 C2 108.22(19)
C4 C3 C2 111.30(19)
N1 C3 H3 108.6
C4 C3 H3 108.6
C2 C3 H3 108.6
N2 C4 C5 103.42(18)
N2 C4 C3 110.87(18)
C5 C4 C3 113.97(18)
N2 C4 H4 109.5
C5 C4 H4 109.5
C3 C4 H4 109.5
C6 C5 C4 104.48(18)
C6 C5 H5A 110.9
C4 C5 H5A 110.9
C6 C5 H5B 110.9
C4 C5 H5B 110.9
H5A C5 H5B 108.9
O4 C6 O3 118.4(2)
O4 C6 C5 131.3(2)
O3 C6 C5 110.28(19)
O5 C7 O6 127.2(2)
O5 C7 N2 120.2(3)
O6 C7 N2 112.5(2)
O6 C8 C9 108.5(3)
O6 C8 H8A 110
C9 C8 H8A 110
O6 C8 H8B 110
C9 C8 H8B 110
H8A C8 H8B 108.4
C10 C9 C15 118.1(4)
C10 C9 C8 119.7(3)
C15 C9 C8 122.1(4)
C9 C10 C11 120.2(4)
C9 C10 H10 119.9
C11 C10 H10 119.9
C12 C11 C10 117.2(4)
C12 C11 H11 121.4
C10 C11 H11 121.4
C13 C12 C11 122.3(5)
C13 C12 H12 118.9
C11 C12 H12 118.9
C12 C13 C15 120.0(5)
C12 C13 H13 120
C15 C13 H13 120
O1 C14 O2 125.5(2)
O1 C14 N1 123.2(2)
O2 C14 N1 111.26(18)
C13 C15 C9 122.1(5)
C13 C15 H15 118.9
C9 C15 H15 118.9
O2 C16 C17 109.8(2)
O2 C16 C18 109.55(19)
C17 C16 C18 113.0(3)
O2 C16 C19 101.6(2)
C17 C16 C19 112.8(3)
C18 C16 C19 109.5(3)
C16 C17 H17A 109.5
C16 C17 H17B 109.5
H17A C17 H17B 109.5
C16 C17 H17C 109.5
H17A C17 H17C 109.5
H17B C17 H17C 109.5
C16 C18 H18A 109.5
C16 C18 H18B 109.5
H18A C18 H18B 109.5
C16 C18 H18C 109.5
H18A C18 H18C 109.5
H18B C18 H18C 109.5
C16 C19 H19A 109.5
C16 C19 H19B 109.5
H19A C19 H19B 109.5
C16 C19 H19C 109.5
H19A C19 H19C 109.5
H19B C19 H19C 109.5
C14 N1 C1 122.80(18)
C14 N1 C3 117.83(18)
C1 N1 C3 112.85(18)
C7 N2 O3 114.8(2)
C7 N2 C4 119.58(19)
O3 N2 C4 109.19(16)
C14 O2 C16 119.64(18)
C6 O3 N2 108.99(16)
C7 O6 C8 112.0(2)
C2 S1 C1 90.69(12)

loop_
_geom_bond_atom_site_label_1
_geom_bond_atom_site_label_2
_geom_bond_distance
C1 N1 1.453(3)
C1 S1 1.811(3)
C1 H1A 0.97
C1 H1B 0.97
C2 C3 1.536(3)
C2 S1 1.798(3)
C2 H2A 0.97
C2 H2B 0.97
C3 N1 1.477(3)
C3 C4 1.529(3)
C3 H3 0.98
C4 N2 1.474(3)
C4 C5 1.513(3)
C4 H4 0.98
C5 C6 1.490(3)
C5 H5A 0.97
C5 H5B 0.97
C6 O4 1.183(3)
C6 O3 1.359(3)
C7 O5 1.193(4)
C7 O6 1.321(3)
C7 N2 1.391(3)
C8 O6 1.463(3)
C8 C9 1.477(5)
C8 H8A 0.97
C8 H8B 0.97
C9 C10 1.360(4)
C9 C15 1.368(4)
C10 C11 1.414(7)
C10 H10 0.93
C11 C12 1.371(8)
C11 H11 0.93
C12 C13 1.311(9)
C12 H12 0.93
C13 C15 1.342(8)
C13 H13 0.93
C14 O1 1.206(3)
C14 O2 1.341(3)
C14 N1 1.362(3)
C15 H15 0.93
C16 O2 1.483(3)
C16 C17 1.500(4)
C16 C18 1.510(4)
C16 C19 1.515(4)
C17 H17A 0.96
C17 H17B 0.96
C17 H17C 0.96
C18 H18A 0.96
C18 H18B 0.96
C18 H18C 0.96
C19 H19A 0.96
C19 H19B 0.96
C19 H19C 0.96
N2 O3 1.435(3)

loop_
_geom_torsion_atom_site_label_1
_geom_torsion_atom_site_label_2
_geom_torsion_atom_site_label_3
_geom_torsion_atom_site_label_4
_geom_torsion
S1 C2 C3 N1 -8.9(3)
S1 C2 C3 C4 -131.65(19)
N1 C3 C4 N2 -55.3(2)
C2 C3 C4 N2 65.6(3)
N1 C3 C4 C5 60.9(2)
C2 C3 C4 C5 -178.2(2)
N2 C4 C5 C6 18.6(2)
C3 C4 C5 C6 -101.9(2)
C4 C5 C6 O4 165.5(3)
C4 C5 C6 O3 -14.3(2)
O6 C8 C9 C10 -80.0(4)
O6 C8 C9 C15 103.1(4)
C15 C9 C10 C11 -0.8(5)
C8 C9 C10 C11 -177.8(3)
C9 C10 C11 C12 -0.6(5)
C10 C11 C12 C13 2.5(7)
C11 C12 C13 C15 -3.0(7)
C12 C13 C15 C9 1.4(7)
C10 C9 C15 C13 0.4(5)
C8 C9 C15 C13 177.4(4)
O1 C14 N1 C1 160.7(2)
O2 C14 N1 C1 -21.4(3)
O1 C14 N1 C3 11.1(3)
O2 C14 N1 C3 -171.03(18)
S1 C1 N1 C14 -113.0(2)
S1 C1 N1 C3 37.9(2)
C4 C3 N1 C14 -103.9(2)
C2 C3 N1 C14 133.4(2)
C4 C3 N1 C1 103.5(2)
C2 C3 N1 C1 -19.2(3)
O5 C7 N2 O3 171.1(3)
O6 C7 N2 O3 -12.9(3)
O5 C7 N2 C4 38.4(4)
O6 C7 N2 C4 -145.6(2)
C5 C4 N2 C7 117.7(2)
C3 C4 N2 C7 -119.7(2)
C5 C4 N2 O3 -17.3(2)
C3 C4 N2 O3 105.23(19)
O1 C14 O2 C16 7.3(4)
N1 C14 O2 C16 -170.54(19)
C17 C16 O2 C14 -66.2(3)
C18 C16 O2 C14 58.4(3)
C19 C16 O2 C14 174.1(2)
O4 C6 O3 N2 -176.2(2)
C5 C6 O3 N2 3.6(2)
C7 N2 O3 C6 -128.3(2)
C4 N2 O3 C6 9.1(2)
O5 C7 O6 C8 1.5(5)
N2 C7 O6 C8 -174.2(3)
C9 C8 O6 C7 178.3(3)
C3 C2 S1 C1 26.1(2)
N1 C1 S1 C2 -36.14(18)

loop_
_publcif_info_datablock.id
_publcif_info_datablock.publ_exptl
_publcif_info_datablock.publ_geom
_publcif_info_datablock.structure
{eab7df60-897f-4d2e-9c08-5a26d140f26c} y y y
